data_2200220
loop_
_publ_author_name
'Kansikas, Jarno'
'Sipil\"a, Kaija'

_publ_section_title
;(1<i>S</i>*,2<i>R</i>*,2'<i>R</i>*)-2-Phenyl-1-phenylthio-1-(tetrahydropyran-2-ylthio)propan-2-ol
 at 193K
;
_journal_issue 4
_journal_name_full 'Acta Crystallographica Section E'
_journal_page_first o335
_journal_page_last o337
_journal_paper_doi 10.1107/S160053680100438X
_journal_volume 57
_journal_year 2001
_chemical_formula_iupac 'C20 H24 O2 S2'
_chemical_formula_moiety 'C20 H24 O2 S2'
_chemical_formula_sum 'C20 H24 O2 S2'
_chemical_formula_weight 360.51
_chemical_name_systematic
;
 ?
;
_space_group_IT_number 14
_symmetry_cell_setting monoclinic
_symmetry_space_group_name_Hall '-P 2ybc'
_symmetry_space_group_name_H-M 'P 1 21/c 1'
_audit_creation_method SHELXL-97
_cell_angle_alpha 90.00
_cell_angle_beta 93.37(3)
_cell_angle_gamma 90.00
_cell_formula_units_Z 4
_cell_length_a 9.2440(18)
_cell_length_b 19.239(4)
_cell_length_c 10.682(2)
_cell_measurement_reflns_used 25
_cell_measurement_temperature 193(2)
_cell_measurement_theta_max 10
_cell_measurement_theta_min 4
_cell_volume 1896.5(6)
_computing_cell_refinement 'AFC-7S software'
_computing_data_collection 'AFC-7S software'
_computing_data_reduction 'TEXSAN (Molecular Structure Corporation, 1993)'
_computing_molecular_graphics 'SHELXTL (Bruker, 1997)'
_computing_publication_material SHELXL97
_computing_structure_refinement 'SHELXL97 (Sheldrick, 1997)'
_computing_structure_solution 'SHELXS97 (Sheldrick, 1997)'
_diffrn_ambient_temperature 193(2)
_diffrn_measured_fraction_theta_full .964
_diffrn_measured_fraction_theta_max .964
_diffrn_measurement_device_type 'Rigaku AFC-7S'
_diffrn_measurement_method \w/2\q
_diffrn_radiation_monochromator graphite
_diffrn_radiation_source 'fine-focus sealed tube'
_diffrn_radiation_type MoK\a
_diffrn_radiation_wavelength .71073
_diffrn_reflns_av_R_equivalents .0289
_diffrn_reflns_av_sigmaI/netI .0541
_diffrn_reflns_limit_h_max 11
_diffrn_reflns_limit_h_min 0
_diffrn_reflns_limit_k_max 23
_diffrn_reflns_limit_k_min 0
_diffrn_reflns_limit_l_max 12
_diffrn_reflns_limit_l_min -12
_diffrn_reflns_number 3637
_diffrn_reflns_theta_full 25.25
_diffrn_reflns_theta_max 25.25
_diffrn_reflns_theta_min 2.85
_diffrn_standards_decay_% <0.1
_diffrn_standards_interval_count 100
_diffrn_standards_number 3
_exptl_absorpt_coefficient_mu .290
_exptl_absorpt_correction_type none
_exptl_crystal_colour Colourless
_exptl_crystal_density_diffrn 1.263
_exptl_crystal_density_method 'not measured'
_exptl_crystal_description Prismatic
_exptl_crystal_F_000 768
_exptl_crystal_size_max .36
_exptl_crystal_size_mid .30
_exptl_crystal_size_min .25
_refine_diff_density_max .277
_refine_diff_density_min -.289
_refine_ls_extinction_method none
_refine_ls_goodness_of_fit_ref 1.046
_refine_ls_hydrogen_treatment mixed
_refine_ls_matrix_type full
_refine_ls_number_parameters 217
_refine_ls_number_reflns 3418
_refine_ls_number_restraints 0
_refine_ls_restrained_S_all 1.046
_refine_ls_R_factor_all .0780
_refine_ls_R_factor_gt .0460
_refine_ls_shift/su_max .001
_refine_ls_shift/su_mean .000
_refine_ls_structure_factor_coef Fsqd
_refine_ls_weighting_details 'w = 1/[\s^2^(Fo^2^)+(0.0501P)^2^+0.1099P] where P = (Fo^2^+2Fc^2^)/3'
_refine_ls_weighting_scheme calc
_refine_ls_wR_factor_ref .1069
_reflns_number_gt 2438
_reflns_number_total 3418
_reflns_threshold_expression I>2\s(I)
_cod_data_source_file om6010.cif
_cod_data_source_block I
_cod_depositor_comments
;
The following automatic conversions were performed:
'_symmetry_cell_setting' value 'Monoclinic' changed to 'monoclinic'
according to '/home/saulius/struct/CIF-dictionaries/cif_core.dic'
dictionary named 'cif_core.dic' version 2.4.1 from 2010-06-29.

Automatic conversion script
Id: cif_fix_enum 1527 2010-12-29 10:47:43Z saulius 

The following automatic conversions were performed:

'_symmetry_cell_setting' value 'Monoclinic' changed to 'monoclinic'
according to /home/saulius/struct/CIF-dictionaries/cif_core.dic
dictionary named 'cif_core.dic' version 2.4.1 from
2010-06-29.

'_exptl_absorpt_correction_type' value 'None' changed to
'none' according to
/home/saulius/struct/CIF-dictionaries/cif_core.dic dictionary named
'cif_core.dic' version 2.4.1 from 2010-06-29.

Automatic conversion script
Id: cif_fix_values 1715 2011-07-08 13:25:40Z adriana 
;
_cod_original_sg_symbol_H-M 'P 21/c'
_cod_database_code 2200220
_cod_database_fobs_code 2200220

loop_
_symmetry_equiv_pos_as_xyz
'x, y, z'
'-x, y+1/2, -z+1/2'
'-x, -y, -z'
'x, -y-1/2, z-1/2'

loop_
_atom_site_label
_atom_site_fract_x
_atom_site_fract_y
_atom_site_fract_z
_atom_site_U_iso_or_equiv
_atom_site_adp_type
_atom_site_calc_flag
_atom_site_refinement_flags
_atom_site_occupancy
_atom_site_disorder_assembly
_atom_site_disorder_group
_atom_site_type_symbol
S1 .61079(7) .30678(4) .07364(6) .0355(2) Uani d . 1 . . S
O1 .39674(19) .21467(9) -.04576(15) .0329(4) Uani d . 1 . . O
H1A .3562 .1792 -.0773 .049 Uiso calc R 1 . . H
C1 .4319(3) .28763(12) .1302(2) .0252(5) Uani d . 1 . . C
H1B .4395 .2883 .2239 .030 Uiso calc R 1 . . H
S2 .31071(7) .35720(3) .07562(6) .02717(17) Uani d . 1 . . S
O2 .2771(2) .39432(9) .31726(15) .0333(4) Uani d . 1 . . O
C2 .3857(3) .21387(13) .0866(2) .0272(6) Uani d . 1 . . C
C3 .4888(3) .15934(14) .1449(3) .0379(7) Uani d . 1 . . C
H3A .4579 .1130 .1160 .057 Uiso calc R 1 . . H
H3B .4875 .1616 .2365 .057 Uiso calc R 1 . . H
H3C .5873 .1684 .1197 .057 Uiso calc R 1 . . H
C4 .6601(3) .37767(14) .1741(2) .0320(6) Uani d . 1 . . C
C5 .6929(3) .36759(14) .3006(3) .0360(6) Uani d . 1 . . C
H5A .6862 .3224 .3358 .043 Uiso calc R 1 . . H
C6 .7355(3) .42303(15) .3758(3) .0425(7) Uani d . 1 . . C
H6A .7576 .4160 .4629 .051 Uiso calc R 1 . . H
C7 .7461(3) .48869(15) .3253(3) .0427(7) Uani d . 1 . . C
H7A .7761 .5268 .3772 .051 Uiso calc R 1 . . H
C8 .7132(3) .49868(15) .1999(3) .0432(7) Uani d . 1 . . C
H8A .7210 .5438 .1650 .052 Uiso calc R 1 . . H
C9 .6686(3) .44362(14) .1235(3) .0368(7) Uani d . 1 . . C
H9A .6440 .4511 .0370 .044 Uiso calc R 1 . . H
C10 .2298(3) .20079(12) .1215(2) .0249(5) Uani d . 1 . . C
C11 .1150(3) .21167(14) .0344(2) .0326(6) Uani d . 1 . . C
H11A .1334 .2230 -.0497 .039 Uiso calc R 1 . . H
C12 -.0263(3) .20616(15) .0692(3) .0419(7) Uani d . 1 . . C
H12A -.1040 .2148 .0091 .050 Uiso calc R 1 . . H
C13 -.0558(3) .18841(15) .1891(3) .0429(7) Uani d . 1 . . C
H13A -.1532 .1852 .2123 .051 Uiso calc R 1 . . H
C14 .0581(3) .17519(14) .2764(3) .0365(7) Uani d . 1 . . C
H14A .0390 .1612 .3591 .044 Uiso calc R 1 . . H
C15 .1994(3) .18243(13) .2426(2) .0296(6) Uani d . 1 . . C
H15A .2770 .1747 .3034 .036 Uiso calc R 1 . . H
C16 .1978(3) .36796(13) .2092(2) .0280(6) Uani d . 1 . . C
H16A .1601 .3210 .2310 .034 Uiso calc R 1 . . H
C17 .0689(3) .41334(14) .1720(3) .0354(6) Uani d . 1 . . C
H17A -.0033 .4099 .2366 .043 Uiso calc R 1 . . H
H17B .0228 .3965 .0917 .043 Uiso calc R 1 . . H
C18 .1132(3) .48914(14) .1576(3) .0381(7) Uani d . 1 . . C
H18A .1735 .4941 .0845 .046 Uiso calc R 1 . . H
H18B .0257 .5184 .1429 .046 Uiso calc R 1 . . H
C19 .1978(3) .51272(14) .2754(3) .0436(7) Uani d . 1 . . C
H19A .1335 .5131 .3463 .052 Uiso calc R 1 . . H
H19B .2336 .5606 .2636 .052 Uiso calc R 1 . . H
C20 .3249(3) .46461(14) .3054(3) .0388(7) Uani d . 1 . . C
H20A .3936 .4676 .2379 .047 Uiso calc R 1 . . H
H20B .3765 .4795 .3848 .047 Uiso calc R 1 . . H

loop_
_atom_site_aniso_label
_atom_site_aniso_U_11
_atom_site_aniso_U_22
_atom_site_aniso_U_33
_atom_site_aniso_U_12
_atom_site_aniso_U_13
_atom_site_aniso_U_23
S1 .0289(4) .0361(4) .0426(4) -.0044(3) .0115(3) -.0118(3)
O1 .0407(11) .0316(10) .0269(9) -.0069(8) .0051(8) -.0079(7)
C1 .0232(13) .0273(13) .0252(12) .0006(11) .0036(10) -.0018(10)
S2 .0316(4) .0249(3) .0253(3) .0022(3) .0036(3) .0002(3)
O2 .0419(11) .0317(10) .0263(9) .0086(9) .0011(8) .0008(8)
C2 .0286(14) .0266(14) .0266(13) .0003(11) .0026(11) -.0027(10)
C3 .0352(16) .0291(15) .0494(17) .0053(12) .0028(13) -.0003(13)
C4 .0226(13) .0331(15) .0408(15) -.0034(11) .0056(12) -.0052(12)
C5 .0343(15) .0297(15) .0438(16) -.0028(12) .0002(12) .0025(12)
C6 .0430(17) .0411(17) .0429(17) -.0051(14) -.0012(14) -.0047(14)
C7 .0336(16) .0357(17) .059(2) -.0050(13) .0040(14) -.0177(14)
C8 .0376(17) .0299(15) .063(2) -.0031(13) .0084(15) .0021(14)
C9 .0334(15) .0349(16) .0429(16) -.0053(13) .0080(12) .0029(13)
C10 .0279(13) .0164(12) .0300(13) -.0019(10) -.0011(11) -.0042(10)
C11 .0341(15) .0342(15) .0290(13) -.0005(12) -.0027(11) -.0025(11)
C12 .0286(15) .0449(18) .0509(18) -.0024(13) -.0087(13) -.0026(14)
C13 .0291(15) .0401(17) .0602(19) -.0096(13) .0091(14) -.0063(15)
C14 .0443(17) .0285(15) .0378(15) -.0107(13) .0109(13) .0004(12)
C15 .0329(14) .0239(13) .0316(14) -.0033(11) -.0011(11) .0007(10)
C16 .0310(14) .0239(13) .0299(13) -.0015(11) .0074(11) .0009(10)
C17 .0261(14) .0385(16) .0418(16) .0026(13) .0029(12) -.0037(13)
C18 .0357(16) .0329(16) .0456(16) .0115(13) .0012(13) .0066(13)
C19 .0459(18) .0239(15) .061(2) .0025(13) .0037(15) -.0067(14)
C20 .0420(17) .0331(16) .0402(16) .0013(14) -.0059(13) -.0103(12)

loop_
_atom_type_symbol
_atom_type_description
_atom_type_scat_dispersion_real
_atom_type_scat_dispersion_imag
_atom_type_scat_source
C C .0033 .0016 'International Tables Vol C Tables 4.2.6.8 and 6.1.1.4'
H H .0000 .0000 'International Tables Vol C Tables 4.2.6.8 and 6.1.1.4'
O O .0106 .0060 'International Tables Vol C Tables 4.2.6.8 and 6.1.1.4'
S S .1246 .1234 'International Tables Vol C Tables 4.2.6.8 and 6.1.1.4'

loop_
_geom_angle_atom_site_label_1
_geom_angle_atom_site_label_2
_geom_angle_atom_site_label_3
_geom_angle
_geom_angle_publ_flag
C4 S1 C1 99.20(11) yes
C2 C1 S2 115.16(17) yes
C2 C1 S1 108.91(16) yes
S2 C1 S1 107.30(12) yes
C1 S2 C16 101.66(11) yes
C16 O2 C20 114.32(19) yes
O1 C2 C3 109.5(2) ?
O1 C2 C10 111.5(2) ?
C3 C2 C10 111.2(2) ?
O1 C2 C1 104.76(19) yes
C3 C2 C1 110.7(2) ?
C10 C2 C1 108.95(19) ?
C5 C4 C9 119.8(2) ?
C5 C4 S1 121.1(2) ?
C9 C4 S1 119.1(2) ?
C6 C5 C4 120.0(3) ?
C5 C6 C7 120.3(3) ?
C8 C7 C6 119.6(3) ?
C7 C8 C9 120.7(3) ?
C4 C9 C8 119.5(3) ?
C11 C10 C15 118.4(2) ?
C11 C10 C2 120.5(2) ?
C15 C10 C2 121.0(2) ?
C12 C11 C10 120.4(3) ?
C13 C12 C11 120.9(3) ?
C12 C13 C14 119.3(3) ?
C15 C14 C13 119.8(3) ?
C14 C15 C10 121.0(2) ?
O2 C16 C17 111.6(2) ?
O2 C16 S2 112.52(16) yes
C17 C16 S2 109.73(17) ?
C16 C17 C18 111.5(2) ?
C19 C18 C17 109.4(2) ?
C18 C19 C20 110.5(2) ?
O2 C20 C19 110.9(2) ?

loop_
_geom_bond_atom_site_label_1
_geom_bond_atom_site_label_2
_geom_bond_site_symmetry_2
_geom_bond_distance
_geom_bond_publ_flag
S1 C4 . 1.778(3) yes
S1 C1 . 1.831(2) yes
O1 C2 . 1.423(3) yes
C1 C2 . 1.546(3) yes
C1 S2 . 1.819(2) yes
S2 C16 . 1.828(2) yes
O2 C16 . 1.424(3) yes
O2 C20 . 1.431(3) yes
C2 C3 . 1.525(4) ?
C2 C10 . 1.531(3) ?
C4 C5 . 1.381(4) ?
C4 C9 . 1.383(4) ?
C5 C6 . 1.379(4) ?
C6 C7 . 1.380(4) ?
C7 C8 . 1.369(4) ?
C8 C9 . 1.385(4) ?
C10 C11 . 1.385(3) ?
C10 C15 . 1.386(3) ?
C11 C12 . 1.383(4) ?
C12 C13 . 1.367(4) ?
C13 C14 . 1.388(4) ?
C14 C15 . 1.383(4) ?
C16 C17 . 1.512(3) ?
C17 C18 . 1.525(4) ?
C18 C19 . 1.512(4) ?
C19 C20 . 1.515(4) ?

loop_
_geom_hbond_atom_site_label_D
_geom_hbond_atom_site_label_H
_geom_hbond_atom_site_label_A
_geom_hbond_site_symmetry_A
_geom_hbond_distance_DH
_geom_hbond_distance_HA
_geom_hbond_distance_DA
_geom_hbond_angle_DHA
O1 H1A O2 4_565 .84 1.92 2.751(2) 167.7

loop_
_geom_torsion_atom_site_label_1
_geom_torsion_atom_site_label_2
_geom_torsion_atom_site_label_3
_geom_torsion_atom_site_label_4
_geom_torsion
_geom_torsion_publ_flag
C4 S1 C1 C2 -162.48(17) yes
C4 S1 C1 S2 72.25(15) yes
C2 C1 S2 C16 96.02(18) yes
S1 C1 S2 C16 -142.57(12) yes
S2 C1 C2 O1 66.0(2) yes
S1 C1 C2 O1 -54.5(2) yes
S2 C1 C2 C3 -176.06(17) yes
S1 C1 C2 C3 63.4(2) yes
S2 C1 C2 C10 -53.4(2) ?
S1 C1 C2 C10 -173.97(16) yes
C1 S1 C4 C5 70.4(2) ?
C1 S1 C4 C9 -111.0(2) ?
C9 C4 C5 C6 -.7(4) ?
S1 C4 C5 C6 177.9(2) ?
C4 C5 C6 C7 -.3(4) ?
C5 C6 C7 C8 .4(5) ?
C6 C7 C8 C9 .3(4) ?
C5 C4 C9 C8 1.5(4) ?
S1 C4 C9 C8 -177.1(2) ?
C7 C8 C9 C4 -1.3(4) ?
O1 C2 C10 C11 -19.1(3) ?
C3 C2 C10 C11 -141.6(2) ?
C1 C2 C10 C11 96.1(3) ?
O1 C2 C10 C15 165.3(2) ?
C3 C2 C10 C15 42.7(3) ?
C1 C2 C10 C15 -79.6(3) ?
C15 C10 C11 C12 1.8(4) ?
C2 C10 C11 C12 -173.9(2) ?
C10 C11 C12 C13 -1.5(4) ?
C11 C12 C13 C14 -.6(4) ?
C12 C13 C14 C15 2.2(4) ?
C13 C14 C15 C10 -1.9(4) ?
C11 C10 C15 C14 -.1(4) ?
C2 C10 C15 C14 175.6(2) ?
C20 O2 C16 C17 -55.7(3) ?
C20 O2 C16 S2 68.2(2) ?
C1 S2 C16 O2 67.04(18) yes
C1 S2 C16 C17 -168.11(18) ?
O2 C16 C17 C18 52.9(3) ?
S2 C16 C17 C18 -72.5(2) ?
C16 C17 C18 C19 -53.0(3) ?
C17 C18 C19 C20 54.6(3) ?
C16 O2 C20 C19 57.6(3) ?
C18 C19 C20 O2 -56.6(3) ?
